data_7009321
loop_
_publ_author_name
'Yeh, Wen-Yann'
'Yang, Ching-Chao'
'Peng, Shie-Ming'
'Lee, Gene-Hsiang'

_publ_section_title
;
 Complexation and metallation of the multifunctional
 [Ph2P(o-C6H4)CH&#xE006;N(CH2)2(o-C5H4N)] ligand on triosmium carbonyl
 clusters
;
_journal_issue 10
_journal_name_full 'Journal of the Chemical Society, Dalton Transactions'
_journal_page_first 1649
_journal_paper_doi 10.1039/a910260o
_journal_year 2000
_chemical_formula_sum 'C43 H32 N2 O5 Os2 P2'
_chemical_formula_weight 1099.05
_chemical_name_systematic
; 
? 
;
_space_group_IT_number 60
_symmetry_cell_setting orthorhombic
_symmetry_space_group_name_Hall '-P 2n 2ab'
_symmetry_space_group_name_H-M 'P b c n'
_atom_sites_solution_hydrogens geom
_atom_sites_solution_primary direct
_atom_sites_solution_secondary difmap
_audit_creation_method SHELXL
_cell_angle_alpha 90.00
_cell_angle_beta 90.00
_cell_angle_gamma 90.00
_cell_formula_units_Z 8
_cell_length_a 18.768(3)
_cell_length_b 21.023(2)
_cell_length_c 20.026(4)
_cell_measurement_reflns_used 25
_cell_measurement_temperature 295(2)
_cell_measurement_theta_max 12.45
_cell_measurement_theta_min 7.76
_cell_volume 7901(2)
_computing_cell_refinement 'NONIUS CAD4'
_computing_data_collection 'NONIUS CAD4'
_computing_data_reduction 'NRCSDP DATRD2'
_computing_molecular_graphics 'Siemens SHELXTL'
_computing_publication_material 'Siemens SHELXTL'
_computing_structure_refinement 'SHELXL-93 (Sheldrick, 1993)'
_computing_structure_solution 'SHELXS-86 (Sheldrick, 1990)'
_diffrn_ambient_temperature 295(2)
_diffrn_measurement_device 'NONIUS CAD4'
_diffrn_measurement_method '\w--2\q scans'
_diffrn_radiation_monochromator graphite
_diffrn_radiation_source 'fine-focus sealed tube'
_diffrn_radiation_type MoK\a
_diffrn_radiation_wavelength 0.71073
_diffrn_reflns_av_R_equivalents 0.0000
_diffrn_reflns_av_sigmaI/netI 0.0778
_diffrn_reflns_limit_h_max 22
_diffrn_reflns_limit_h_min 0
_diffrn_reflns_limit_k_max 0
_diffrn_reflns_limit_k_min -24
_diffrn_reflns_limit_l_max 23
_diffrn_reflns_limit_l_min 0
_diffrn_reflns_number 6944
_diffrn_reflns_theta_max 24.97
_diffrn_reflns_theta_min 1.77
_diffrn_standards_decay_% 0
_diffrn_standards_interval_time 60
_diffrn_standards_number 3
_exptl_absorpt_coefficient_mu 6.555
_exptl_absorpt_correction_T_max 0.3141
_exptl_absorpt_correction_T_min 0.1990
_exptl_absorpt_correction_type empirical
_exptl_crystal_colour yellow
_exptl_crystal_density_diffrn 1.848
_exptl_crystal_density_meas ?
_exptl_crystal_description plate
_exptl_crystal_F_000 4208
_exptl_crystal_size_max 0.40
_exptl_crystal_size_mid 0.25
_exptl_crystal_size_min 0.10
_refine_diff_density_max 1.333
_refine_diff_density_min -0.742
_refine_diff_density_rms 0.159
_refine_ls_extinction_coef 0.000335(8)
_refine_ls_extinction_expression Fc^*^=kFc[1+0.001xFc^2^\l^3^/sin(2\q)]^-1/4^
_refine_ls_extinction_method SHELXL
_refine_ls_goodness_of_fit_all 1.002
_refine_ls_goodness_of_fit_obs 1.153
_refine_ls_matrix_type full
_refine_ls_number_parameters 488
_refine_ls_number_reflns 6944
_refine_ls_number_restraints 0
_refine_ls_restrained_S_all 1.002
_refine_ls_restrained_S_obs 1.153
_refine_ls_R_factor_all 0.0871
_refine_ls_R_factor_obs 0.0358
_refine_ls_shift/esd_max 0.015
_refine_ls_shift/esd_mean 0.001
_refine_ls_structure_factor_coef Fsqd
_refine_ls_weighting_details 'w=1/[\s^2^(Fo^2^)+(0.0156P)^2^+0.0000P] where P=(Fo^2^+2Fc^2^)/3'
_refine_ls_weighting_scheme calc
_refine_ls_wR_factor_all 0.0649
_refine_ls_wR_factor_obs 0.0570
_reflns_number_observed 4243
_reflns_number_total 6944
_reflns_observed_criterion >2sigma(I)
_cod_data_source_file a910260o.txt
_cod_data_source_block ic6436
_cod_depositor_comments
;
The following automatic conversions were performed:
'_symmetry_cell_setting' value 'Orthorhombic' changed to 'orthorhombic'
according to '/home/saulius/struct/CIF-dictionaries/cif_core.dic'
dictionary named 'cif_core.dic' version 2.4.1 from 2010-06-29.

Automatic conversion script
Id: cif_fix_enum 1527 2010-12-29 10:47:43Z saulius 

The following automatic conversions were performed:

'_exptl_crystal_density_meas' value 'not_measured' was changed to '?'
- the value is perceived as not measured.

Automatic conversion script
Id: cif_fix_values 3008 2015-01-20 13:52:24Z robertas 

The following automatic conversions were performed:

'_refine_ls_weighting_scheme' value 'calc
w=1/[\s^2^(Fo^2^)+(0.0156P)^2^+0.0000P] where P=(Fo^2^+2Fc^2^)/3' was
changed to 'calc'. New tag '_refine_ls_weighting_details' was
created. The value of the new tag was set to
'w=1/[\s^2^(Fo^2^)+(0.0156P)^2^+0.0000P] where P=(Fo^2^+2Fc^2^)/3'.

Automatic conversion script
Id: cif_fix_values 3143 2015-03-26 13:38:13Z robertas 
;
_cod_original_cell_volume 7901.3(22)
_cod_original_sg_symbol_H-M Pbcn
_cod_database_code 7009321

loop_
_symmetry_equiv_pos_as_xyz
'x, y, z'
'-x+1/2, -y+1/2, z+1/2'
'-x, y, -z+1/2'
'x+1/2, -y+1/2, -z'
'-x, -y, -z'
'x-1/2, y-1/2, -z-1/2'
'x, -y, z-1/2'
'-x-1/2, y-1/2, z'

loop_
_atom_site_aniso_label
_atom_site_aniso_U_11
_atom_site_aniso_U_22
_atom_site_aniso_U_33
_atom_site_aniso_U_23
_atom_site_aniso_U_13
_atom_site_aniso_U_12
Os1 0.0325(2) 0.0351(2) 0.0314(2) 0.0033(2) 0.00021(14) 0.0035(2)
Os2 0.0310(2) 0.0471(2) 0.0331(2) 0.0020(2) -0.0030(2) 0.0057(2)
P1 0.0346(13) 0.0398(15) 0.0425(12) -0.0003(11) -0.0024(10) 0.0039(11)
P2 0.0313(11) 0.0369(14) 0.0318(11) 0.0021(10) -0.0004(9) 0.0039(11)
N1 0.031(4) 0.042(5) 0.028(3) 0.003(3) 0.003(3) 0.008(3)
N2 0.038(4) 0.068(6) 0.049(4) 0.006(4) 0.006(4) 0.014(4)
C1 0.046(6) 0.052(7) 0.042(5) 0.008(4) 0.006(4) 0.001(5)
C2 0.050(6) 0.051(7) 0.079(7) 0.016(6) -0.007(5) 0.008(6)
C3 0.047(6) 0.073(8) 0.043(5) 0.007(5) -0.017(4) 0.001(6)
C4 0.044(6) 0.056(7) 0.049(5) 0.004(5) -0.005(5) 0.006(5)
C5 0.040(5) 0.067(7) 0.057(5) 0.014(6) -0.006(5) 0.006(5)
C6 0.044(5) 0.044(6) 0.035(5) 0.000(4) -0.006(4) 0.006(5)
C7 0.056(6) 0.044(6) 0.067(6) -0.008(5) -0.025(5) -0.006(6)
C8 0.066(7) 0.069(9) 0.054(6) -0.025(6) -0.006(5) -0.001(6)
C9 0.079(7) 0.068(8) 0.040(5) -0.016(5) 0.009(5) 0.012(7)
C10 0.056(6) 0.052(6) 0.041(5) -0.006(5) 0.003(5) 0.010(5)
C11 0.044(5) 0.025(5) 0.038(5) 0.007(4) -0.005(4) 0.007(4)
C12 0.044(5) 0.028(5) 0.034(4) 0.000(4) -0.005(4) 0.010(5)
C13 0.040(5) 0.062(7) 0.032(4) 0.005(4) 0.002(4) 0.016(5)
C14 0.043(5) 0.081(8) 0.040(5) 0.013(5) 0.010(4) 0.019(6)
C15 0.042(5) 0.034(6) 0.051(5) -0.005(5) 0.003(4) 0.010(5)
C16 0.061(7) 0.087(9) 0.062(6) -0.017(6) 0.004(5) -0.009(7)
C17 0.048(7) 0.117(12) 0.103(9) -0.006(8) 0.018(6) -0.022(7)
C18 0.083(9) 0.094(9) 0.052(6) -0.010(7) 0.018(6) 0.007(8)
C19 0.071(8) 0.075(9) 0.051(6) -0.014(5) -0.005(6) 0.019(7)
C20 0.042(5) 0.039(6) 0.036(4) -0.013(4) -0.004(4) 0.011(5)
C21 0.058(7) 0.049(7) 0.078(7) -0.018(6) 0.019(5) -0.001(6)
C22 0.083(9) 0.054(8) 0.089(8) 0.000(6) 0.003(7) -0.004(7)
C23 0.069(8) 0.070(8) 0.072(7) -0.001(7) -0.009(6) -0.026(7)
C24 0.035(6) 0.087(9) 0.092(8) 0.026(7) -0.003(5) -0.003(7)
C25 0.041(6) 0.058(7) 0.061(6) -0.001(5) 0.000(5) 0.007(6)
C26 0.034(5) 0.040(6) 0.068(6) 0.011(5) -0.006(4) 0.000(5)
C27 0.076(7) 0.067(8) 0.074(7) 0.005(6) -0.029(6) 0.016(7)
C28 0.106(11) 0.097(11) 0.099(10) 0.020(9) -0.044(8) 0.032(10)
C29 0.068(9) 0.067(10) 0.155(13) 0.017(9) -0.037(9) 0.019(7)
C30 0.054(7) 0.054(8) 0.112(9) -0.003(7) -0.005(6) 0.015(6)
C31 0.047(6) 0.072(8) 0.080(7) 0.005(6) -0.016(5) 0.018(6)
C32 0.056(6) 0.031(5) 0.034(4) 0.001(4) 0.002(4) 0.004(5)
C33 0.045(6) 0.043(6) 0.085(7) -0.002(6) 0.021(5) 0.007(5)
C34 0.074(8) 0.051(7) 0.108(9) -0.012(7) 0.050(7) 0.010(7)
C35 0.131(11) 0.061(9) 0.056(7) -0.004(6) 0.028(7) -0.002(9)
C36 0.144(12) 0.052(8) 0.059(6) -0.019(6) -0.033(7) 0.024(8)
C37 0.081(8) 0.062(7) 0.055(6) -0.013(5) -0.011(6) 0.002(7)
C38 0.025(4) 0.041(6) 0.033(4) 0.007(4) -0.002(3) -0.001(4)
C39 0.071(7) 0.037(6) 0.043(5) 0.010(4) -0.008(5) -0.007(6)
C40 0.109(9) 0.056(7) 0.035(5) 0.006(5) -0.021(6) -0.008(7)
C41 0.083(8) 0.089(9) 0.042(6) 0.031(6) 0.009(5) 0.008(8)
C42 0.070(7) 0.081(9) 0.084(8) 0.038(7) -0.016(6) -0.044(7)
C43 0.063(7) 0.084(9) 0.059(6) 0.025(6) -0.020(5) -0.030(6)
O1 0.078(5) 0.079(5) 0.046(3) 0.000(3) 0.028(3) -0.001(4)
O2 0.100(6) 0.059(5) 0.137(7) 0.034(5) -0.025(5) 0.016(5)
O3 0.080(5) 0.082(6) 0.094(5) 0.015(5) -0.020(4) 0.033(5)
O4 0.054(5) 0.085(6) 0.087(5) 0.023(4) -0.007(4) -0.015(4)
O5 0.097(6) 0.120(7) 0.042(4) -0.002(4) -0.011(4) 0.020(6)

loop_
_atom_site_label
_atom_site_type_symbol
_atom_site_fract_x
_atom_site_fract_y
_atom_site_fract_z
_atom_site_U_iso_or_equiv
_atom_site_thermal_displace_type
_atom_site_occupancy
_atom_site_calc_flag
_atom_site_refinement_flags
_atom_site_disorder_group
Os1 Os 0.78086(2) 0.40419(2) -0.191252(14) 0.03299(9) Uani 1 d . .
Os2 Os 0.64238(2) 0.35720(2) -0.205290(15) 0.03706(10) Uani 1 d . .
P1 P 0.87361(11) 0.42787(11) -0.12026(10) 0.0390(6) Uani 1 d . .
P2 P 0.74481(11) 0.29671(11) -0.18115(9) 0.0333(5) Uani 1 d . .
N1 N 0.6605(3) 0.3864(3) -0.1049(3) 0.033(2) Uani 1 d . .
N2 N 0.5318(3) 0.4278(4) 0.0663(3) 0.052(2) Uani 1 d . .
C1 C 0.8305(4) 0.3851(4) -0.2724(4) 0.047(2) Uani 1 d . .
C2 C 0.7604(5) 0.4885(5) -0.2145(5) 0.060(3) Uani 1 d . .
C3 C 0.6021(5) 0.4385(5) -0.2262(4) 0.055(3) Uani 1 d . .
C4 C 0.5648(5) 0.3032(5) -0.1852(4) 0.050(2) Uani 1 d . .
C5 C 0.6448(4) 0.3394(4) -0.2969(4) 0.054(2) Uani 1 d . .
C6 C 0.8284(4) 0.4573(4) -0.0451(4) 0.041(2) Uani 1 d . .
C7 C 0.8622(5) 0.4912(4) 0.0059(4) 0.055(3) Uani 1 d . .
H7A H 0.9116(5) 0.4954(4) 0.0056(4) 0.067 Uiso 1 calc R .
C8 C 0.8231(5) 0.5184(5) 0.0569(4) 0.063(3) Uani 1 d . .
H8A H 0.8457(5) 0.5421(5) 0.0899(4) 0.075 Uiso 1 calc R .
C9 C 0.7505(6) 0.5102(5) 0.0583(4) 0.062(3) Uani 1 d . .
H9A H 0.7239(6) 0.5275(5) 0.0930(4) 0.074 Uiso 1 calc R .
C10 C 0.7169(5) 0.4764(4) 0.0082(4) 0.050(2) Uani 1 d . .
H10A H 0.6675(5) 0.4724(4) 0.0093(4) 0.060 Uiso 1 calc R .
C11 C 0.7546(4) 0.4482(4) -0.0439(4) 0.036(2) Uani 1 d . .
C12 C 0.7233(4) 0.4152(4) -0.1021(3) 0.035(2) Uani 1 d . .
C13 C 0.6119(4) 0.3741(4) -0.0491(3) 0.044(2) Uani 1 d . .
H13A H 0.6369(4) 0.3808(4) -0.0073(3) 0.053 Uiso 1 calc R .
H13B H 0.5964(4) 0.3301(4) -0.0505(3) 0.053 Uiso 1 calc R .
C14 C 0.5475(4) 0.4172(5) -0.0517(4) 0.055(3) Uani 1 d . .
H14A H 0.5633(4) 0.4610(5) -0.0554(4) 0.065 Uiso 1 calc R .
H14B H 0.5199(4) 0.4072(5) -0.0913(4) 0.065 Uiso 1 calc R .
C15 C 0.5008(5) 0.4107(4) 0.0088(4) 0.042(2) Uani 1 d . .
C16 C 0.4338(5) 0.3872(5) 0.0063(5) 0.070(3) Uani 1 d . .
H16A H 0.4144(5) 0.3737(5) -0.0341(5) 0.084 Uiso 1 calc R .
C17 C 0.3947(5) 0.3834(6) 0.0645(6) 0.089(4) Uani 1 d . .
H17A H 0.3485(5) 0.3673(6) 0.0638(6) 0.107 Uiso 1 calc R .
C18 C 0.4237(6) 0.4033(6) 0.1223(5) 0.076(3) Uani 1 d . .
H18A H 0.3978(6) 0.4023(6) 0.1618(5) 0.092 Uiso 1 calc R .
C19 C 0.4912(6) 0.4246(5) 0.1213(5) 0.066(3) Uani 1 d . .
H19A H 0.5110(6) 0.4379(5) 0.1615(5) 0.079 Uiso 1 calc R .
C20 C 0.9342(4) 0.4927(4) -0.1393(4) 0.039(2) Uani 1 d . .
C21 C 0.9099(5) 0.5547(5) -0.1414(4) 0.062(3) Uani 1 d . .
H21A H 0.8619(5) 0.5625(5) -0.1334(4) 0.074 Uiso 1 calc R .
C22 C 0.9542(6) 0.6051(5) -0.1548(5) 0.075(3) Uani 1 d . .
H22A H 0.9366(6) 0.6465(5) -0.1533(5) 0.090 Uiso 1 calc R .
C23 C 1.0239(6) 0.5945(6) -0.1702(5) 0.070(3) Uani 1 d . .
H23A H 1.0541(6) 0.6282(6) -0.1803(5) 0.084 Uiso 1 calc R .
C24 C 1.0482(5) 0.5337(6) -0.1707(5) 0.072(3) Uani 1 d . .
H24A H 1.0955(5) 0.5263(6) -0.1818(5) 0.086 Uiso 1 calc R .
C25 C 1.0059(5) 0.4835(5) -0.1556(4) 0.053(3) Uani 1 d . .
H25A H 1.0248(5) 0.4426(5) -0.1560(4) 0.064 Uiso 1 calc R .
C26 C 0.9350(4) 0.3643(4) -0.0934(4) 0.047(2) Uani 1 d . .
C27 C 0.9559(5) 0.3552(5) -0.0291(5) 0.072(3) Uani 1 d . .
H27A H 0.9396(5) 0.3818(5) 0.0048(5) 0.087 Uiso 1 calc R .
C28 C 1.0023(7) 0.3052(6) -0.0150(6) 0.101(4) Uani 1 d . .
H28A H 1.0154(7) 0.2975(6) 0.0290(6) 0.121 Uiso 1 calc R .
C29 C 1.0288(6) 0.2677(6) -0.0638(7) 0.097(4) Uani 1 d . .
H29A H 1.0609(6) 0.2354(6) -0.0535(7) 0.116 Uiso 1 calc R .
C30 C 1.0081(5) 0.2774(5) -0.1284(6) 0.073(3) Uani 1 d . .
H30A H 1.0258(5) 0.2515(5) -0.1622(6) 0.088 Uiso 1 calc R .
C31 C 0.9616(5) 0.3250(5) -0.1431(5) 0.066(3) Uani 1 d . .
H31A H 0.9474(5) 0.3313(5) -0.1871(5) 0.080 Uiso 1 calc R .
C32 C 0.7729(5) 0.2347(4) -0.2403(4) 0.041(2) Uani 1 d . .
C33 C 0.8437(5) 0.2156(4) -0.2428(5) 0.058(3) Uani 1 d . .
H33A H 0.8773(5) 0.2332(4) -0.2141(5) 0.069 Uiso 1 calc R .
C34 C 0.8630(6) 0.1698(5) -0.2887(5) 0.077(3) Uani 1 d . .
H34A H 0.9104(6) 0.1573(5) -0.2908(5) 0.093 Uiso 1 calc R .
C35 C 0.8162(7) 0.1426(6) -0.3303(5) 0.083(4) Uani 1 d . .
H35A H 0.8315(7) 0.1127(6) -0.3615(5) 0.099 Uiso 1 calc R .
C36 C 0.7466(8) 0.1587(5) -0.3268(5) 0.085(4) Uani 1 d . .
H36A H 0.7136(8) 0.1389(5) -0.3545(5) 0.102 Uiso 1 calc R .
C37 C 0.7245(5) 0.2052(5) -0.2817(4) 0.066(3) Uani 1 d . .
H37A H 0.6766(5) 0.2164(5) -0.2796(4) 0.080 Uiso 1 calc R .
C38 C 0.7434(4) 0.2533(4) -0.1016(3) 0.033(2) Uani 1 d . .
C39 C 0.7777(5) 0.2759(4) -0.0459(4) 0.050(2) Uani 1 d . .
H39A H 0.8055(5) 0.3124(4) -0.0494(4) 0.060 Uiso 1 calc R .
C40 C 0.7719(6) 0.2458(5) 0.0151(4) 0.067(3) Uani 1 d . .
H40A H 0.7969(6) 0.2610(5) 0.0519(4) 0.080 Uiso 1 calc R .
C41 C 0.7292(6) 0.1937(6) 0.0209(4) 0.071(3) Uani 1 d . .
H41A H 0.7234(6) 0.1739(6) 0.0621(4) 0.086 Uiso 1 calc R .
C42 C 0.6950(5) 0.1708(5) -0.0340(5) 0.078(4) Uani 1 d . .
H42A H 0.6664(5) 0.1349(5) -0.0304(5) 0.094 Uiso 1 calc R .
C43 C 0.7023(5) 0.2000(5) -0.0941(5) 0.069(3) Uani 1 d . .
H43A H 0.6788(5) 0.1834(5) -0.1311(5) 0.083 Uiso 1 calc R .
O1 O 0.8579(3) 0.3707(3) -0.3214(3) 0.068(2) Uani 1 d . .
O2 O 0.7442(4) 0.5404(4) -0.2268(4) 0.099(3) Uani 1 d . .
O3 O 0.5795(4) 0.4874(4) -0.2416(3) 0.086(2) Uani 1 d . .
O4 O 0.5178(3) 0.2698(3) -0.1727(3) 0.075(2) Uani 1 d . .
O5 O 0.6463(4) 0.3309(4) -0.3535(3) 0.086(2) Uani 1 d . .

loop_
_atom_type_symbol
_atom_type_description
_atom_type_scat_dispersion_real
_atom_type_scat_dispersion_imag
_atom_type_scat_source
C C 0.0033 0.0016 'International Tables Vol C Tables 4.2.6.8 and 6.1.1.4'
H H 0.0000 0.0000 'International Tables Vol C Tables 4.2.6.8 and 6.1.1.4'
N N 0.0061 0.0033 'International Tables Vol C Tables 4.2.6.8 and 6.1.1.4'
O O 0.0106 0.0060 'International Tables Vol C Tables 4.2.6.8 and 6.1.1.4'
P P 0.1023 0.0942 'International Tables Vol C Tables 4.2.6.8 and 6.1.1.4'
Os Os -1.2165 7.6030 'International Tables Vol C Tables 4.2.6.8 and 6.1.1.4'

loop_
_geom_angle_atom_site_label_1
_geom_angle_atom_site_label_2
_geom_angle_atom_site_label_3
_geom_angle
_geom_angle_site_symmetry_1
_geom_angle_site_symmetry_3
_geom_angle_publ_flag
C2 Os1 C1 95.0(4) . . ?
C2 Os1 C12 90.1(4) . . ?
C1 Os1 C12 174.1(3) . . ?
C2 Os1 P1 95.9(3) . . ?
C1 Os1 P1 101.6(3) . . ?
C12 Os1 P1 80.8(2) . . ?
C2 Os1 P2 150.0(3) . . ?
C1 Os1 P2 90.6(3) . . ?
C12 Os1 P2 83.4(2) . . ?
P1 Os1 P2 111.70(8) . . ?
C2 Os1 Os2 96.9(3) . . ?
C1 Os1 Os2 107.0(2) . . ?
C12 Os1 Os2 69.3(2) . . ?
P1 Os1 Os2 147.33(6) . . ?
P2 Os1 Os2 53.52(5) . . ?
C5 Os2 C4 96.2(4) . . ?
C5 Os2 C3 88.5(4) . . ?
C4 Os2 C3 106.2(4) . . ?
C5 Os2 N1 168.1(3) . . ?
C4 Os2 N1 95.5(3) . . ?
C3 Os2 N1 90.7(3) . . ?
C5 Os2 P2 94.2(3) . . ?
C4 Os2 P2 105.1(3) . . ?
C3 Os2 P2 148.1(3) . . ?
N1 Os2 P2 80.3(2) . . ?
C5 Os2 Os1 98.4(3) . . ?
C4 Os2 Os1 155.2(3) . . ?
C3 Os2 Os1 94.2(3) . . ?
N1 Os2 Os1 69.8(2) . . ?
P2 Os2 Os1 53.92(5) . . ?
C20 P1 C6 102.1(4) . . ?
C20 P1 C26 102.3(4) . . ?
C6 P1 C26 107.1(4) . . ?
C20 P1 Os1 120.4(3) . . ?
C6 P1 Os1 103.3(3) . . ?
C26 P1 Os1 119.7(3) . . ?
C38 P2 C32 102.1(4) . . ?
C38 P2 Os2 115.8(3) . . ?
C32 P2 Os2 119.0(3) . . ?
C38 P2 Os1 123.6(3) . . ?
C32 P2 Os1 122.7(3) . . ?
Os2 P2 Os1 72.56(6) . . ?
C12 N1 C13 127.0(6) . . ?
C12 N1 Os2 108.2(4) . . ?
C13 N1 Os2 124.8(5) . . ?
C15 N2 C19 116.4(8) . . ?
O1 C1 Os1 176.2(8) . . ?
O2 C2 Os1 176.0(9) . . ?
O3 C3 Os2 176.8(9) . . ?
O4 C4 Os2 179.3(8) . . ?
O5 C5 Os2 177.4(9) . . ?
C7 C6 C11 120.5(8) . . ?
C7 C6 P1 124.1(7) . . ?
C11 C6 P1 115.2(6) . . ?
C8 C7 C6 120.6(8) . . ?
C9 C8 C7 119.4(9) . . ?
C8 C9 C10 120.2(8) . . ?
C9 C10 C11 122.1(9) . . ?
C10 C11 C6 117.2(8) . . ?
C10 C11 C12 126.1(8) . . ?
C6 C11 C12 116.4(7) . . ?
N1 C12 C11 126.9(7) . . ?
N1 C12 Os1 111.8(5) . . ?
C11 C12 Os1 121.2(6) . . ?
N1 C13 C14 111.4(6) . . ?
C15 C14 C13 112.5(7) . . ?
N2 C15 C16 122.4(8) . . ?
N2 C15 C14 114.5(8) . . ?
C16 C15 C14 123.0(8) . . ?
C15 C16 C17 118.9(9) . . ?
C18 C17 C16 119.6(10) . . ?
C19 C18 C17 118.3(10) . . ?
C18 C19 N2 124.3(9) . . ?
C21 C20 C25 116.2(9) . . ?
C21 C20 P1 120.5(7) . . ?
C25 C20 P1 123.3(7) . . ?
C22 C21 C20 122.3(10) . . ?
C23 C22 C21 119.9(11) . . ?
C24 C23 C22 118.6(11) . . ?
C25 C24 C23 122.4(10) . . ?
C24 C25 C20 120.5(9) . . ?
C27 C26 C31 119.5(9) . . ?
C27 C26 P1 123.9(8) . . ?
C31 C26 P1 116.6(7) . . ?
C26 C27 C28 118.5(10) . . ?
C29 C28 C27 121.7(11) . . ?
C28 C29 C30 119.5(12) . . ?
C31 C30 C29 119.8(11) . . ?
C30 C31 C26 121.0(10) . . ?
C37 C32 C33 118.6(8) . . ?
C37 C32 P2 121.2(7) . . ?
C33 C32 P2 120.2(7) . . ?
C32 C33 C34 118.4(10) . . ?
C35 C34 C33 122.8(11) . . ?
C34 C35 C36 119.6(12) . . ?
C35 C36 C37 119.9(11) . . ?
C32 C37 C36 120.6(10) . . ?
C43 C38 C39 117.3(8) . . ?
C43 C38 P2 120.7(6) . . ?
C39 C38 P2 121.7(7) . . ?
C38 C39 C40 121.6(9) . . ?
C41 C40 C39 119.4(9) . . ?
C42 C41 C40 119.5(9) . . ?
C41 C42 C43 120.7(10) . . ?
C42 C43 C38 121.6(9) . . ?

loop_
_geom_bond_atom_site_label_1
_geom_bond_atom_site_label_2
_geom_bond_distance
_geom_bond_site_symmetry_2
_geom_bond_publ_flag
Os1 C2 1.872(10) . ?
Os1 C1 1.917(8) . ?
Os1 C12 2.099(7) . ?
Os1 P1 2.302(2) . ?
Os1 P2 2.367(2) . ?
Os1 Os2 2.7944(6) . ?
Os2 C5 1.873(9) . ?
Os2 C4 1.889(10) . ?
Os2 C3 1.915(11) . ?
Os2 N1 2.129(6) . ?
Os2 P2 2.355(2) . ?
P1 C20 1.816(9) . ?
P1 C6 1.836(8) . ?
P1 C26 1.844(9) . ?
P2 C38 1.836(7) . ?
P2 C32 1.839(8) . ?
N1 C12 1.326(9) . ?
N1 C13 1.466(8) . ?
N2 C15 1.339(10) . ?
N2 C19 1.342(10) . ?
C1 O1 1.147(8) . ?
C2 O2 1.159(10) . ?
C3 O3 1.154(10) . ?
C4 O4 1.154(9) . ?
C5 O5 1.148(9) . ?
C6 C7 1.398(10) . ?
C6 C11 1.399(10) . ?
C7 C8 1.380(11) . ?
C8 C9 1.375(11) . ?
C9 C10 1.381(11) . ?
C10 C11 1.394(10) . ?
C11 C12 1.478(10) . ?
C13 C14 1.511(10) . ?
C14 C15 1.504(10) . ?
C15 C16 1.352(12) . ?
C16 C17 1.379(12) . ?
C17 C18 1.347(13) . ?
C18 C19 1.342(12) . ?
C20 C21 1.381(11) . ?
C20 C25 1.397(10) . ?
C21 C22 1.375(12) . ?
C22 C23 1.362(12) . ?
C23 C24 1.356(13) . ?
C24 C25 1.355(12) . ?
C26 C27 1.361(11) . ?
C26 C31 1.386(12) . ?
C27 C28 1.395(14) . ?
C28 C29 1.350(15) . ?
C29 C30 1.366(14) . ?
C30 C31 1.360(12) . ?
C32 C37 1.378(11) . ?
C32 C33 1.388(11) . ?
C33 C34 1.379(11) . ?
C34 C35 1.339(13) . ?
C35 C36 1.351(14) . ?
C36 C37 1.394(12) . ?
C38 C43 1.368(11) . ?
C38 C39 1.372(10) . ?
C39 C40 1.381(11) . ?
C40 C41 1.362(12) . ?
C41 C42 1.361(12) . ?
C42 C43 1.357(11) . ?
